data_4305959
loop_
_publ_author_name
'Chou-Fu Sheu'
'S\'ebastien Pillet'
'Yen-Chen Lin'
'Szu-Miao Chen'
'I-Jui Hsu'
'Claude Lecomte'
'Yu Wang'

_publ_contact_author 'Yu Wang'
_publ_contact_author_email wangyu@ntu.edu.tw
_publ_section_title
;
Magnetostructural Relationship in the Spin-Crossover Complex
t-{Fe(abpt)2[N(CN)2]2}: Polymorphism and Disorder Phenomenon
;
_journal_name_full 'Inorganic Chemistry'
_journal_page_first 10866
_journal_page_last 10874
_journal_paper_doi 10.1021/ic800879c
_journal_volume 47
_journal_year 2008
_chemical_formula_moiety 'C28 H20 Fe N18'
_chemical_formula_sum 'C28 H20 Fe N18'
_chemical_formula_weight 664.47
_chemical_name_systematic
; 
 ? 
;
_space_group_IT_number 2
_symmetry_cell_setting triclinic
_symmetry_space_group_name_Hall '-P 1'
_symmetry_space_group_name_H-M 'P -1'
_atom_sites_solution_hydrogens geom
_atom_sites_solution_primary direct
_atom_sites_solution_secondary difmap
_audit_creation_method SHELXL-97
_cell_angle_alpha 97.745(10)
_cell_angle_beta 102.057(10)
_cell_angle_gamma 91.816(10)
_cell_formula_units_Z 2
_cell_length_a 9.6395(9)
_cell_length_b 9.821(2)
_cell_length_c 15.738(3)
_cell_measurement_reflns_used 7099
_cell_measurement_temperature 15(2)
_cell_measurement_theta_max 30.02
_cell_measurement_theta_min 4.25
_cell_volume 1441.0(4)
_computing_cell_refinement 'DENZO (Otwinowski, 1996)'
_computing_data_collection 'COLLECT (Otwinowski, 1996)'
_computing_data_reduction 'SORTAV (Blessing, 1989)'
_computing_structure_refinement 'SHELXL-97 (Sheldrick, 1997)'
_diffrn_ambient_temperature 15(2)
_diffrn_measured_fraction_theta_full 0.842
_diffrn_measured_fraction_theta_max 0.842
_diffrn_measurement_device_type 'Oxford Xcalibur CCD'
_diffrn_measurement_method 'omega scans'
_diffrn_radiation_monochromator graphite
_diffrn_radiation_source 'fine-focus sealed tube'
_diffrn_radiation_type MoK\a
_diffrn_radiation_wavelength 0.71073
_diffrn_reflns_av_R_equivalents 0.0000
_diffrn_reflns_av_sigmaI/netI 0.1343
_diffrn_reflns_limit_h_max 11
_diffrn_reflns_limit_h_min -12
_diffrn_reflns_limit_k_max 13
_diffrn_reflns_limit_k_min -13
_diffrn_reflns_limit_l_max 21
_diffrn_reflns_limit_l_min 0
_diffrn_reflns_number 7099
_diffrn_reflns_theta_full 30.02
_diffrn_reflns_theta_max 30.02
_diffrn_reflns_theta_min 4.25
_exptl_absorpt_coefficient_mu 0.580
_exptl_absorpt_correction_T_max 0.93
_exptl_absorpt_correction_T_min 0.92
_exptl_absorpt_correction_type gaussian
_exptl_absorpt_process_details
;
Absorption correction were performed using ABSORB (DeTitta,1985)
;
_exptl_crystal_colour black
_exptl_crystal_density_diffrn 1.531
_exptl_crystal_density_method 'not measured'
_exptl_crystal_description cubic
_exptl_crystal_F_000 680
_exptl_crystal_size_max 0.21
_exptl_crystal_size_mid 0.2
_exptl_crystal_size_min 0.19
_refine_diff_density_max 2.039
_refine_diff_density_min -0.831
_refine_diff_density_rms 0.111
_refine_ls_extinction_method none
_refine_ls_goodness_of_fit_ref 0.822
_refine_ls_hydrogen_treatment mixed
_refine_ls_matrix_type full
_refine_ls_number_parameters 442
_refine_ls_number_reflns 7099
_refine_ls_number_restraints 38
_refine_ls_restrained_S_all 0.822
_refine_ls_R_factor_all 0.1169
_refine_ls_R_factor_gt 0.0679
_refine_ls_shift/su_max 0.000
_refine_ls_shift/su_mean 0.000
_refine_ls_structure_factor_coef Fsqd
_refine_ls_weighting_details 'calc w=1/[\s^2^(Fo^2^)+(0.0655P)^2^+5.1429P] where P=(Fo^2^+2Fc^2^)/3'
_refine_ls_weighting_scheme calc
_refine_ls_wR_factor_gt 0.1531
_refine_ls_wR_factor_ref 0.1799
_reflns_number_gt 4201
_reflns_number_total 7099
_reflns_threshold_expression >2sigma(I)
_cod_data_source_file ic800879c_si_002_6.cif
_cod_data_source_block feabpt2_liesst
_cod_original_cell_volume 1441.1(4)
_cod_database_code 4305959

loop_
_symmetry_equiv_pos_as_xyz
'x, y, z'
'-x, -y, -z'

loop_
_atom_site_label
_atom_site_type_symbol
_atom_site_fract_x
_atom_site_fract_y
_atom_site_fract_z
_atom_site_U_iso_or_equiv
_atom_site_adp_type
_atom_site_occupancy
_atom_site_symmetry_multiplicity
_atom_site_calc_flag
_atom_site_refinement_flags
_atom_site_disorder_assembly
_atom_site_disorder_group
Fe1 Fe 0.0000 1.0000 0.5000 0.01203(18) Uani 1 2 d S . .
Fe2 Fe 1.0000 0.0000 1.0000 0.0218(2) Uani 1 2 d S . .
N1 N 0.1555(3) 0.9881(3) 0.62283(19) 0.0134(6) Uani 1 1 d . . .
N2 N 0.1832(3) 0.9249(3) 0.45807(19) 0.0144(6) Uani 1 1 d . . .
N3 N 0.2193(3) 0.8841(3) 0.37942(19) 0.0140(6) Uani 1 1 d . . .
N4 N 0.3964(3) 0.8512(3) 0.48621(19) 0.0133(6) Uani 1 1 d . . .
N5 N 0.5297(3) 0.8176(3) 0.5339(2) 0.0138(6) Uani 1 1 d D . .
N6 N 0.5581(3) 0.7481(3) 0.35729(19) 0.0145(6) Uani 1 1 d . . .
N7 N -0.0820(3) 0.7938(3) 0.5000(2) 0.0155(6) Uani 1 1 d D . .
N8 N -0.2367(3) 0.6074(3) 0.52635(19) 0.0175(7) Uani 1 1 d D . .
N9 N -0.3705(4) 0.4124(3) 0.4231(2) 0.0228(7) Uani 1 1 d D . .
N10 N 1.1189(4) 0.1380(3) 1.11544(19) 0.0172(7) Uani 1 1 d . . .
N11 N 1.0351(4) 0.1887(3) 0.9514(2) 0.0208(7) Uani 1 1 d . . .
N12 N 1.0044(4) 0.2350(3) 0.87129(19) 0.0170(7) Uani 1 1 d . . .
N13 N 1.1327(3) 0.3961(3) 0.97061(19) 0.0121(6) Uani 1 1 d . . .
N14 N 1.2186(4) 0.5161(3) 1.0110(2) 0.0207(7) Uani 1 1 d D . .
N15 N 1.1182(3) 0.5772(3) 0.8405(2) 0.0158(6) Uani 1 1 d . . .
N16 N 0.8004(4) 0.0688(3) 1.0229(2) 0.0250(8) Uani 1 1 d D . .
N17 N 0.5608(5) 0.1363(10) 1.0300(6) 0.0590(19) Uani 0.593(6) 1 d PDU . .
N18 N 0.4678(9) 0.3637(7) 1.0221(5) 0.0504(16) Uani 0.593(6) 1 d PDU . .
N17A N 0.6270(7) 0.2287(14) 1.0600(8) 0.0590(19) Uani 0.407(6) 1 d PDU . .
N18A N 0.3841(7) 0.2490(12) 0.9787(7) 0.0504(16) Uani 0.407(6) 1 d PDU . .
C1 C 0.1345(4) 1.0278(4) 0.7036(2) 0.0142(7) Uani 1 1 d . . .
H1 H 0.0469 1.0600 0.7096 0.011(3) Uiso 1 1 calc R . .
C2 C 0.2383(4) 1.0227(4) 0.7789(2) 0.0151(7) Uani 1 1 d . . .
H2 H 0.2216 1.0529 0.8342 0.011(3) Uiso 1 1 calc R . .
C3 C 0.3672(4) 0.9716(4) 0.7693(2) 0.0166(8) Uani 1 1 d . . .
H3 H 0.4381 0.9659 0.8186 0.011(3) Uiso 1 1 calc R . .
C4 C 0.3908(4) 0.9289(4) 0.6861(2) 0.0150(7) Uani 1 1 d . . .
H4 H 0.4766 0.8939 0.6786 0.011(3) Uiso 1 1 calc R . .
C5 C 0.2819(4) 0.9401(3) 0.6141(2) 0.0136(7) Uani 1 1 d . . .
C6 C 0.2916(4) 0.9052(3) 0.5220(2) 0.0133(7) Uani 1 1 d . . .
C7 C 0.3481(4) 0.8387(4) 0.3972(2) 0.0140(7) Uani 1 1 d . . .
C8 C 0.4238(4) 0.7808(3) 0.3302(2) 0.0133(7) Uani 1 1 d . . .
C9 C 0.3531(4) 0.7625(4) 0.2420(2) 0.0157(7) Uani 1 1 d . . .
H9 H 0.2601 0.7871 0.2252 0.011(3) Uiso 1 1 calc R . .
C10 C 0.4269(4) 0.7065(4) 0.1808(2) 0.0172(8) Uani 1 1 d . . .
H10 H 0.3841 0.6939 0.1214 0.011(3) Uiso 1 1 calc R . .
C11 C 0.5649(4) 0.6689(4) 0.2080(2) 0.0177(8) Uani 1 1 d . . .
H11 H 0.6148 0.6292 0.1674 0.011(3) Uiso 1 1 calc R . .
C12 C 0.6265(4) 0.6917(4) 0.2963(2) 0.0160(7) Uani 1 1 d . . .
H12 H 0.7193 0.6671 0.3145 0.011(3) Uiso 1 1 calc R . .
C13 C -0.1564(3) 0.7027(3) 0.5073(2) 0.0125(7) Uani 1 1 d D . .
C14 C -0.3060(4) 0.5065(3) 0.4678(2) 0.0146(7) Uani 1 1 d D . .
C15 C 1.1555(4) 0.1054(4) 1.1962(2) 0.0161(8) Uani 1 1 d . . .
H15 H 1.1287 0.0177 1.2055 0.018(3) Uiso 1 1 calc R . .
C16 C 1.2317(4) 0.1959(4) 1.2671(2) 0.0140(7) Uani 1 1 d . . .
H16 H 1.2541 0.1702 1.3229 0.018(3) Uiso 1 1 calc R . .
C17 C 1.2735(4) 0.3252(4) 1.2527(2) 0.0164(8) Uani 1 1 d . . .
H17 H 1.3261 0.3875 1.2988 0.018(3) Uiso 1 1 calc R . .
C18 C 1.2366(4) 0.3620(4) 1.1690(2) 0.0156(7) Uani 1 1 d . . .
H18 H 1.2626 0.4489 1.1582 0.018(3) Uiso 1 1 calc R . .
C19 C 1.1592(4) 0.2644(3) 1.1018(2) 0.0136(7) Uani 1 1 d . . .
C20 C 1.1108(4) 0.2866(4) 1.0098(2) 0.0143(7) Uani 1 1 d . . .
C21 C 1.0653(4) 0.3603(3) 0.8841(2) 0.0124(7) Uani 1 1 d . . .
C22 C 1.0629(4) 0.4469(3) 0.8145(2) 0.0120(7) Uani 1 1 d . . .
C23 C 1.0052(4) 0.3926(4) 0.7271(2) 0.0147(7) Uani 1 1 d . . .
H23 H 0.9655 0.3028 0.7120 0.018(3) Uiso 1 1 calc R . .
C24 C 1.0090(4) 0.4763(4) 0.6640(2) 0.0163(8) Uani 1 1 d . . .
H24 H 0.9716 0.4437 0.6051 0.018(3) Uiso 1 1 calc R . .
C25 C 1.0690(4) 0.6098(4) 0.6890(3) 0.0190(8) Uani 1 1 d . . .
H25 H 1.0740 0.6674 0.6473 0.018(3) Uiso 1 1 calc R . .
C26 C 1.1213(5) 0.6552(4) 0.7774(3) 0.0209(8) Uani 1 1 d . . .
H26 H 1.1608 0.7449 0.7939 0.018(3) Uiso 1 1 calc R . .
C27 C 0.6918(5) 0.1141(7) 1.0262(4) 0.0556(13) Uani 1 1 d D . .
C28 C 0.5001(5) 0.2504(7) 1.0185(3) 0.0556(13) Uani 1 1 d D . .
H1N H 0.586(4) 0.794(4) 0.493(2) 0.011(3) Uiso 1 1 d D . .
H2N H 0.506(4) 0.735(3) 0.551(2) 0.011(3) Uiso 1 1 d D . .
H3N H 1.194(4) 0.576(4) 0.969(2) 0.018(3) Uiso 1 1 d D . .
H4N H 1.314(2) 0.492(4) 1.017(3) 0.018(3) Uiso 1 1 d D . .

loop_
_atom_site_aniso_label
_atom_site_aniso_U_11
_atom_site_aniso_U_22
_atom_site_aniso_U_33
_atom_site_aniso_U_23
_atom_site_aniso_U_13
_atom_site_aniso_U_12
Fe1 0.0124(4) 0.0068(3) 0.0147(4) 0.0010(3) -0.0012(3) -0.0027(3)
Fe2 0.0416(6) 0.0089(4) 0.0101(4) 0.0012(3) -0.0030(3) -0.0105(3)
N1 0.0138(18) 0.0074(13) 0.0176(15) 0.0032(11) 0.0000(12) -0.0037(11)
N2 0.0174(18) 0.0088(14) 0.0148(14) 0.0016(11) -0.0010(12) -0.0027(11)
N3 0.0188(18) 0.0100(14) 0.0122(14) 0.0002(11) 0.0023(12) -0.0042(11)
N4 0.0110(17) 0.0116(14) 0.0147(14) 0.0002(11) -0.0010(11) -0.0049(11)
N5 0.0116(17) 0.0133(15) 0.0157(15) 0.0043(12) -0.0002(12) 0.0001(11)
N6 0.0162(18) 0.0120(14) 0.0146(15) 0.0023(11) 0.0023(12) -0.0032(11)
N7 0.0171(18) 0.0113(14) 0.0162(15) 0.0003(11) 0.0011(12) -0.0027(12)
N8 0.022(2) 0.0170(15) 0.0132(15) 0.0022(12) 0.0033(13) -0.0084(12)
N9 0.028(2) 0.0156(16) 0.0270(18) -0.0009(13) 0.0139(15) -0.0069(13)
N10 0.027(2) 0.0120(14) 0.0114(14) 0.0011(11) 0.0019(12) -0.0023(12)
N11 0.035(2) 0.0094(14) 0.0132(15) 0.0026(11) -0.0043(13) -0.0084(13)
N12 0.025(2) 0.0129(15) 0.0114(14) 0.0055(11) -0.0017(12) -0.0059(12)
N13 0.0162(18) 0.0072(13) 0.0117(14) -0.0016(10) 0.0027(11) -0.0023(11)
N14 0.033(2) 0.0133(15) 0.0129(15) -0.0008(12) 0.0029(14) -0.0138(14)
N15 0.0198(19) 0.0109(14) 0.0175(15) 0.0025(12) 0.0065(13) -0.0030(12)
N16 0.044(3) 0.0139(16) 0.0144(16) 0.0038(12) 0.0015(15) -0.0103(14)
N17 0.059(2) 0.060(2) 0.059(2) 0.0106(8) 0.0125(8) 0.0024(7)
N18 0.0501(17) 0.0522(17) 0.0497(17) 0.0084(7) 0.0117(8) 0.0038(7)
N17A 0.059(2) 0.060(2) 0.059(2) 0.0106(8) 0.0125(8) 0.0024(7)
N18A 0.0501(17) 0.0522(17) 0.0497(17) 0.0084(7) 0.0117(8) 0.0038(7)
C1 0.014(2) 0.0124(17) 0.0170(17) 0.0051(13) 0.0034(14) -0.0001(13)
C2 0.019(2) 0.0123(17) 0.0145(17) 0.0037(13) 0.0035(14) -0.0035(13)
C3 0.015(2) 0.0169(18) 0.0168(18) 0.0075(14) -0.0024(14) -0.0028(14)
C4 0.013(2) 0.0126(17) 0.0196(18) 0.0034(13) 0.0030(14) -0.0019(13)
C5 0.014(2) 0.0081(16) 0.0174(17) 0.0021(13) 0.0011(14) -0.0036(12)
C6 0.013(2) 0.0088(16) 0.0166(17) 0.0004(13) 0.0015(14) -0.0009(12)
C7 0.015(2) 0.0125(16) 0.0118(16) 0.0016(13) -0.0028(13) -0.0027(13)
C8 0.015(2) 0.0094(16) 0.0138(16) 0.0022(12) -0.0004(13) -0.0061(13)
C9 0.012(2) 0.0178(18) 0.0143(17) 0.0030(13) -0.0030(13) -0.0084(13)
C10 0.019(2) 0.0176(18) 0.0119(17) -0.0015(13) 0.0014(14) -0.0128(14)
C11 0.021(2) 0.0160(18) 0.0162(17) 0.0014(14) 0.0061(15) -0.0055(14)
C12 0.015(2) 0.0133(17) 0.0201(18) 0.0046(14) 0.0034(14) -0.0021(13)
C13 0.018(2) 0.0107(16) 0.0076(15) -0.0024(12) 0.0027(13) 0.0036(13)
C14 0.017(2) 0.0115(16) 0.0190(18) 0.0051(13) 0.0108(15) 0.0018(13)
C15 0.021(2) 0.0130(17) 0.0128(17) 0.0021(13) 0.0021(14) -0.0026(14)
C16 0.015(2) 0.0172(18) 0.0097(16) 0.0010(13) 0.0019(13) -0.0002(13)
C17 0.017(2) 0.0192(18) 0.0112(16) -0.0024(13) 0.0033(14) -0.0066(14)
C18 0.015(2) 0.0137(17) 0.0169(18) 0.0008(13) 0.0022(14) -0.0051(13)
C19 0.020(2) 0.0092(16) 0.0107(16) 0.0006(12) 0.0031(14) -0.0022(13)
C20 0.018(2) 0.0119(16) 0.0119(16) 0.0020(13) 0.0013(14) 0.0010(13)
C21 0.016(2) 0.0101(16) 0.0108(16) 0.0009(12) 0.0033(13) 0.0010(12)
C22 0.012(2) 0.0117(16) 0.0144(16) 0.0027(13) 0.0058(13) 0.0011(12)
C23 0.019(2) 0.0117(16) 0.0124(16) 0.0020(13) 0.0020(14) 0.0009(13)
C24 0.021(2) 0.0171(18) 0.0129(17) 0.0025(14) 0.0067(14) 0.0070(14)
C25 0.024(2) 0.0174(18) 0.0211(19) 0.0094(15) 0.0115(16) 0.0040(15)
C26 0.033(3) 0.0122(17) 0.0196(19) 0.0053(14) 0.0091(17) -0.0030(15)
C27 0.026(2) 0.111(4) 0.041(2) 0.050(2) 0.0083(17) -0.002(2)
C28 0.026(2) 0.111(4) 0.041(2) 0.050(2) 0.0083(17) -0.002(2)

loop_
_atom_type_symbol
_atom_type_description
_atom_type_scat_dispersion_real
_atom_type_scat_dispersion_imag
_atom_type_scat_source
Fe Fe 0.3463 0.8444 'International Tables Vol C Tables 4.2.6.8 and 6.1.1.4'
C C 0.0033 0.0016 'International Tables Vol C Tables 4.2.6.8 and 6.1.1.4'
N N 0.0061 0.0033 'International Tables Vol C Tables 4.2.6.8 and 6.1.1.4'
H H 0.0000 0.0000 'International Tables Vol C Tables 4.2.6.8 and 6.1.1.4'

loop_
_geom_angle_atom_site_label_1
_geom_angle_atom_site_label_2
_geom_angle_atom_site_label_3
_geom_angle
_geom_angle_site_symmetry_1
_geom_angle_site_symmetry_3
_geom_angle_publ_flag
N2 Fe1 N2 180.000(1) 2_576 . ?
N2 Fe1 N7 88.81(11) 2_576 . ?
N2 Fe1 N7 91.19(11) . . ?
N2 Fe1 N7 91.19(11) 2_576 2_576 ?
N2 Fe1 N7 88.81(11) . 2_576 ?
N7 Fe1 N7 180.000(1) . 2_576 ?
N2 Fe1 N1 104.49(11) 2_576 . ?
N2 Fe1 N1 75.51(12) . . ?
N7 Fe1 N1 90.10(11) . . ?
N7 Fe1 N1 89.90(11) 2_576 . ?
N2 Fe1 N1 75.51(12) 2_576 2_576 ?
N2 Fe1 N1 104.49(11) . 2_576 ?
N7 Fe1 N1 89.90(11) . 2_576 ?
N7 Fe1 N1 90.10(11) 2_576 2_576 ?
N1 Fe1 N1 180.000(1) . 2_576 ?
N11 Fe2 N11 180.000(1) . 2_757 ?
N11 Fe2 N16 90.98(13) . 2_757 ?
N11 Fe2 N16 89.02(13) 2_757 2_757 ?
N11 Fe2 N16 89.02(13) . . ?
N11 Fe2 N16 90.98(13) 2_757 . ?
N16 Fe2 N16 180.000(1) 2_757 . ?
N11 Fe2 N10 104.38(11) . 2_757 ?
N11 Fe2 N10 75.62(11) 2_757 2_757 ?
N16 Fe2 N10 92.00(13) 2_757 2_757 ?
N16 Fe2 N10 88.00(13) . 2_757 ?
N11 Fe2 N10 75.62(11) . . ?
N11 Fe2 N10 104.38(11) 2_757 . ?
N16 Fe2 N10 88.00(13) 2_757 . ?
N16 Fe2 N10 92.00(13) . . ?
N10 Fe2 N10 180.000(1) 2_757 . ?
C1 N1 C5 118.7(3) . . ?
C1 N1 Fe1 125.0(3) . . ?
C5 N1 Fe1 116.3(2) . . ?
C6 N2 N3 108.3(3) . . ?
C6 N2 Fe1 115.4(2) . . ?
N3 N2 Fe1 136.2(2) . . ?
C7 N3 N2 107.0(3) . . ?
C7 N4 C6 106.1(3) . . ?
C7 N4 N5 128.6(3) . . ?
C6 N4 N5 125.3(3) . . ?
N4 N5 H1N 107(3) . . ?
N4 N5 H2N 102(3) . . ?
H1N N5 H2N 105(3) . . ?
C12 N6 C8 117.9(3) . . ?
C13 N7 Fe1 160.9(3) . . ?
C13 N8 C14 123.3(3) . . ?
C15 N10 C19 118.4(3) . . ?
C15 N10 Fe2 125.2(2) . . ?
C19 N10 Fe2 116.4(2) . . ?
C20 N11 N12 108.8(3) . . ?
C20 N11 Fe2 115.0(2) . . ?
N12 N11 Fe2 136.2(2) . . ?
C21 N12 N11 106.0(3) . . ?
C20 N13 C21 105.5(3) . . ?
C20 N13 N14 125.4(3) . . ?
C21 N13 N14 128.8(3) . . ?
N13 N14 H3N 102(3) . . ?
N13 N14 H4N 107(3) . . ?
H3N N14 H4N 112(4) . . ?
C26 N15 C22 116.8(3) . . ?
C27 N16 Fe2 171.5(3) . . ?
N17A N17 C27 71.3(7) . . ?
N17A N17 C28 65.4(5) . . ?
C27 N17 C28 125.4(7) . . ?
C28 N18 N18A 53.7(4) . . ?
N17 N17A C28 65.2(6) . . ?
N17 N17A C27 61.6(7) . . ?
C28 N17A C27 117.5(10) . . ?
C28 N18A N18 53.8(4) . . ?
N1 C1 C2 122.6(3) . . ?
N1 C1 H1 118.7 . . ?
C2 C1 H1 118.7 . . ?
C3 C2 C1 118.2(3) . . ?
C3 C2 H2 120.9 . . ?
C1 C2 H2 120.9 . . ?
C4 C3 C2 120.0(3) . . ?
C4 C3 H3 120.0 . . ?
C2 C3 H3 120.0 . . ?
C3 C4 C5 117.9(3) . . ?
C3 C4 H4 121.0 . . ?
C5 C4 H4 121.0 . . ?
N1 C5 C4 122.4(3) . . ?
N1 C5 C6 112.7(3) . . ?
C4 C5 C6 124.8(3) . . ?
N2 C6 N4 109.0(3) . . ?
N2 C6 C5 120.0(3) . . ?
N4 C6 C5 130.9(3) . . ?
N3 C7 N4 109.6(3) . . ?
N3 C7 C8 124.2(3) . . ?
N4 C7 C8 126.2(3) . . ?
N6 C8 C9 123.4(4) . . ?
N6 C8 C7 117.8(3) . . ?
C9 C8 C7 118.8(4) . . ?
C10 C9 C8 117.4(4) . . ?
C10 C9 H9 121.3 . . ?
C8 C9 H9 121.3 . . ?
C9 C10 C11 120.0(3) . . ?
C9 C10 H10 120.0 . . ?
C11 C10 H10 120.0 . . ?
C12 C11 C10 118.6(4) . . ?
C12 C11 H11 120.7 . . ?
C10 C11 H11 120.7 . . ?
N6 C12 C11 122.7(4) . . ?
N6 C12 H12 118.7 . . ?
C11 C12 H12 118.7 . . ?
N7 C13 N8 172.4(4) . . ?
N9 C14 N8 173.3(4) . . ?
N10 C15 C16 123.1(3) . . ?
N10 C15 H15 118.4 . . ?
C16 C15 H15 118.4 . . ?
C17 C16 C15 118.3(3) . . ?
C17 C16 H16 120.9 . . ?
C15 C16 H16 120.9 . . ?
C18 C17 C16 119.8(3) . . ?
C18 C17 H17 120.1 . . ?
C16 C17 H17 120.1 . . ?
C17 C18 C19 117.9(3) . . ?
C17 C18 H18 121.0 . . ?
C19 C18 H18 121.0 . . ?
N10 C19 C18 122.6(3) . . ?
N10 C19 C20 112.5(3) . . ?
C18 C19 C20 124.9(3) . . ?
N11 C20 N13 109.4(3) . . ?
N11 C20 C19 120.4(3) . . ?
N13 C20 C19 130.2(3) . . ?
N12 C21 N13 110.3(3) . . ?
N12 C21 C22 124.3(3) . . ?
N13 C21 C22 125.5(3) . . ?
N15 C22 C23 123.7(3) . . ?
N15 C22 C21 116.4(3) . . ?
C23 C22 C21 119.9(3) . . ?
C24 C23 C22 117.8(3) . . ?
C24 C23 H23 121.1 . . ?
C22 C23 H23 121.1 . . ?
C23 C24 C25 119.5(3) . . ?
C23 C24 H24 120.3 . . ?
C25 C24 H24 120.3 . . ?
C26 C25 C24 118.5(3) . . ?
C26 C25 H25 120.8 . . ?
C24 C25 H25 120.8 . . ?
N15 C26 C25 123.7(3) . . ?
N15 C26 H26 118.2 . . ?
C25 C26 H26 118.2 . . ?
N16 C27 N17 167.1(7) . . ?
N16 C27 N17A 143.9(7) . . ?
N17 C27 N17A 47.1(5) . . ?
N18 C28 N18A 72.6(8) . . ?
N18 C28 N17A 117.4(9) . . ?
N18A C28 N17A 170.0(11) . . ?
N18 C28 N17 166.2(8) . . ?
N18A C28 N17 120.6(9) . . ?
N17A C28 N17 49.4(6) . . ?

loop_
_geom_bond_atom_site_label_1
_geom_bond_atom_site_label_2
_geom_bond_distance
_geom_bond_site_symmetry_2
_geom_bond_publ_flag
Fe1 N2 2.130(3) 2_576 ?
Fe1 N2 2.130(3) . ?
Fe1 N7 2.151(2) . ?
Fe1 N7 2.151(2) 2_576 ?
Fe1 N1 2.204(3) . ?
Fe1 N1 2.204(3) 2_576 ?
Fe2 N11 2.141(3) . ?
Fe2 N11 2.141(3) 2_757 ?
Fe2 N16 2.143(4) 2_757 ?
Fe2 N16 2.143(4) . ?
Fe2 N10 2.195(3) 2_757 ?
Fe2 N10 2.195(3) . ?
N1 C1 1.337(5) . ?
N1 C5 1.347(5) . ?
N2 C6 1.330(5) . ?
N2 N3 1.367(4) . ?
N3 C7 1.320(5) . ?
N4 C7 1.369(4) . ?
N4 C6 1.345(5) . ?
N4 N5 1.419(4) . ?
N5 H1N 0.937(19) . ?
N5 H2N 0.926(19) . ?
N6 C12 1.345(5) . ?
N6 C8 1.339(5) . ?
N7 C13 1.1609(18) . ?
N8 C13 1.3009(18) . ?
N8 C14 1.316(4) . ?
N9 C14 1.1584(19) . ?
N10 C15 1.331(5) . ?
N10 C19 1.347(4) . ?
N11 C20 1.320(4) . ?
N11 N12 1.375(4) . ?
N12 C21 1.319(4) . ?
N13 C20 1.343(4) . ?
N13 C21 1.374(4) . ?
N13 N14 1.412(4) . ?
N14 H3N 0.937(19) . ?
N14 H4N 0.943(19) . ?
N15 C26 1.337(5) . ?
N15 C22 1.346(4) . ?
N16 C27 1.159(2) . ?
N17 N17A 1.084(14) . ?
N17 C27 1.3013(14) . ?
N17 C28 1.296(10) . ?
N18 C28 1.162(2) . ?
N18 N18A 1.375(13) . ?
N17A C28 1.2988(15) . ?
N17A C27 1.401(13) . ?
N18A C28 1.161(2) . ?
C1 C2 1.390(5) . ?
C1 H1 0.9300 . ?
C2 C3 1.385(5) . ?
C2 H2 0.9300 . ?
C3 C4 1.387(5) . ?
C3 H3 0.9300 . ?
C4 C5 1.394(5) . ?
C4 H4 0.9300 . ?
C5 C6 1.467(5) . ?
C7 C8 1.467(5) . ?
C8 C9 1.398(5) . ?
C9 C10 1.380(5) . ?
C9 H9 0.9300 . ?
C10 C11 1.387(6) . ?
C10 H10 0.9300 . ?
C11 C12 1.378(5) . ?
C11 H11 0.9300 . ?
C12 H12 0.9300 . ?
C15 C16 1.387(5) . ?
C15 H15 0.9300 . ?
C16 C17 1.382(5) . ?
C16 H16 0.9300 . ?
C17 C18 1.390(5) . ?
C17 H17 0.9300 . ?
C18 C19 1.395(5) . ?
C18 H18 0.9300 . ?
C19 C20 1.473(5) . ?
C21 C22 1.472(5) . ?
C22 C23 1.397(5) . ?
C23 C24 1.377(5) . ?
C23 H23 0.9300 . ?
C24 C25 1.388(5) . ?
C24 H24 0.9300 . ?
C25 C26 1.384(6) . ?
C25 H25 0.9300 . ?
C26 H26 0.9300 . ?
